data_7152781
loop_
_publ_author_name
'Inui, Yuji'
'Shiro, Motoo'
'Fukuzumi, Shunichi'
'Kojima, Takahiko'

_publ_section_title
;
 Quartet formation of a guanine derivative with an isopropyl group:
 crystal structures of &quot;naked&quot; G-quartets and thermodynamics of
 G-quartet formation.
;
_journal_issue 5
_journal_name_full 'Organic &amp; biomolecular chemistry'
_journal_page_first 758
_journal_page_last 764
_journal_paper_doi 10.1039/c2ob26877a
_journal_volume 11
_journal_year 2013
_chemical_formula_sum 'C60 H69 B N20 Na O5'
_chemical_formula_weight 1184.15
_chemical_name_systematic
;
?
;
_space_group_IT_number 15
_symmetry_cell_setting monoclinic
_symmetry_space_group_name_Hall '-C 2yc'
_symmetry_space_group_name_H-M 'C 1 2/c 1'
_atom_sites_solution_hydrogens geom
_atom_sites_solution_primary direct
_atom_sites_solution_secondary difmap
_audit_creation_method SHELXL-97
_cell_angle_alpha 90.00
_cell_angle_beta 108.3960(10)
_cell_angle_gamma 90.00
_cell_formula_units_Z 8
_cell_length_a 35.482(4)
_cell_length_b 10.0503(11)
_cell_length_c 35.888(4)
_cell_measurement_temperature 120(2)
_cell_volume 12144(2)
_computing_structure_refinement 'SHELXL-97 (Sheldrick, 1997)'
_computing_structure_solution 'SHELXS-97 (Sheldrick, 1990)'
_diffrn_ambient_temperature 120(2)
_diffrn_measured_fraction_theta_full 0.982
_diffrn_measured_fraction_theta_max 0.982
_diffrn_radiation_monochromator graphite
_diffrn_radiation_source 'fine-focus sealed tube'
_diffrn_radiation_type MoK\a
_diffrn_radiation_wavelength 0.71073
_diffrn_reflns_av_R_equivalents 0.0231
_diffrn_reflns_av_sigmaI/netI 0.0301
_diffrn_reflns_limit_h_max 46
_diffrn_reflns_limit_h_min -30
_diffrn_reflns_limit_k_max 12
_diffrn_reflns_limit_k_min -12
_diffrn_reflns_limit_l_max 35
_diffrn_reflns_limit_l_min -46
_diffrn_reflns_number 33535
_diffrn_reflns_theta_full 27.52
_diffrn_reflns_theta_max 27.52
_diffrn_reflns_theta_min 1.20
_exptl_absorpt_coefficient_mu 0.093
_exptl_absorpt_correction_T_max 0.9862
_exptl_absorpt_correction_T_min 0.9727
_exptl_absorpt_correction_type multi-scan
_exptl_absorpt_process_details 'SADABS V2008/1 (Bruker AXS)'
_exptl_crystal_colour noncolor
_exptl_crystal_density_diffrn 1.295
_exptl_crystal_density_method 'not measured'
_exptl_crystal_description chip
_exptl_crystal_F_000 5000
_exptl_crystal_size_max 0.30
_exptl_crystal_size_mid 0.30
_exptl_crystal_size_min 0.15
_refine_diff_density_max 1.067
_refine_diff_density_min -0.900
_refine_diff_density_rms 0.084
_refine_ls_extinction_method none
_refine_ls_goodness_of_fit_ref 1.069
_refine_ls_hydrogen_treatment constr
_refine_ls_matrix_type full
_refine_ls_number_parameters 779
_refine_ls_number_reflns 13705
_refine_ls_number_restraints 25
_refine_ls_restrained_S_all 1.083
_refine_ls_R_factor_all 0.1615
_refine_ls_R_factor_gt 0.1217
_refine_ls_shift/su_max 0.006
_refine_ls_shift/su_mean 0.000
_refine_ls_structure_factor_coef Fsqd
_refine_ls_weighting_details 'calc w=1/[\s^2^(Fo^2^)+(0.1754P)^2^+43.3385P] where P=(Fo^2^+2Fc^2^)/3'
_refine_ls_weighting_scheme calc
_refine_ls_wR_factor_gt 0.3335
_refine_ls_wR_factor_ref 0.3742
_reflns_number_gt 8902
_reflns_number_total 13705
_reflns_threshold_expression >2sigma(I)
_cod_data_source_file c2ob26877a.txt
_cod_data_source_block iPG4Na
_cod_original_sg_symbol_H-M C2/c
_cod_database_code 7152781

loop_
_symmetry_equiv_pos_as_xyz
'x, y, z'
'-x, y, -z+1/2'
'x+1/2, y+1/2, z'
'-x+1/2, y+1/2, -z+1/2'
'-x, -y, -z'
'x, -y, z-1/2'
'-x+1/2, -y+1/2, -z'
'x+1/2, -y+1/2, z-1/2'

loop_
_atom_site_label
_atom_site_type_symbol
_atom_site_fract_x
_atom_site_fract_y
_atom_site_fract_z
_atom_site_U_iso_or_equiv
_atom_site_adp_type
_atom_site_occupancy
_atom_site_symmetry_multiplicity
_atom_site_calc_flag
_atom_site_refinement_flags
_atom_site_disorder_assembly
_atom_site_disorder_group
C1 C 0.62297(17) 0.7670(6) 0.1164(2) 0.0783(16) Uani 1 1 d . . .
C2 C 0.56739(16) 0.7750(5) 0.05453(16) 0.0640(12) Uani 1 1 d . . .
C3 C 0.58951(19) 0.8763(5) 0.04445(19) 0.0771(16) Uani 1 1 d . . .
C4 C 0.6262(2) 0.9119(5) 0.0720(3) 0.087(2) Uani 1 1 d . . .
C5 C 0.6138(3) 1.0361(6) 0.0208(3) 0.109(3) Uani 1 1 d . . .
H5 H 0.6171 1.1041 0.0037 0.131 Uiso 1 1 calc R . .
C6 C 0.6760(2) 1.0904(7) 0.0712(3) 0.121(3) Uani 1 1 d . . .
H6 H 0.6762 1.1218 0.0976 0.145 Uiso 1 1 calc R . .
C7 C 0.7119(3) 0.9991(9) 0.0773(4) 0.147(4) Uani 1 1 d . . .
H7 H 0.7098 0.9233 0.0937 0.220 Uiso 1 1 calc R . .
H7A H 0.7363 1.0487 0.0904 0.220 Uiso 1 1 calc R . .
H7B H 0.7128 0.9667 0.0518 0.220 Uiso 1 1 calc R . .
C8 C 0.6784(3) 1.2127(7) 0.0472(3) 0.132(4) Uani 1 1 d . . .
H8 H 0.6825 1.1851 0.0225 0.197 Uiso 1 1 calc R . .
H8A H 0.7007 1.2685 0.0621 0.197 Uiso 1 1 calc R . .
H8B H 0.6537 1.2634 0.0414 0.197 Uiso 1 1 calc R . .
C9 C 0.50090(15) 0.2965(6) 0.16462(13) 0.0644(13) Uani 1 1 d . . .
C10 C 0.53552(14) 0.4556(5) 0.13549(11) 0.0588(11) Uani 1 1 d . . .
C11 C 0.56144(18) 0.4686(6) 0.17429(13) 0.0734(14) Uani 1 1 d . . .
C12 C 0.5524(2) 0.4009(7) 0.20383(13) 0.0806(17) Uani 1 1 d . . .
C13 C 0.6033(3) 0.5250(9) 0.2273(2) 0.134(4) Uani 1 1 d . . .
H13 H 0.6248 0.5683 0.2461 0.161 Uiso 1 1 calc R . .
C14 C 0.5801(3) 0.4162(9) 0.27791(18) 0.146(3) Uani 1 1 d DU . .
H14 H 0.5560 0.3585 0.2684 0.175 Uiso 1 1 calc R . .
C15 C 0.6062(3) 0.2942(10) 0.2946(3) 0.158(5) Uani 1 1 d D . .
H15 H 0.6137 0.2951 0.3233 0.237 Uiso 1 1 calc R . .
H15A H 0.6301 0.2970 0.2867 0.237 Uiso 1 1 calc R . .
H15B H 0.5912 0.2128 0.2845 0.237 Uiso 1 1 calc R . .
C16 C 0.56043(17) 0.5021(7) 0.29441(17) 0.0818(16) Uani 1 1 d . . .
H16 H 0.5636 0.4742 0.3214 0.123 Uiso 1 1 calc R . .
H16A H 0.5322 0.5023 0.2791 0.123 Uiso 1 1 calc R . .
H16B H 0.5713 0.5919 0.2946 0.123 Uiso 1 1 calc R . .
C17 C 0.36032(13) 0.3857(4) -0.02092(12) 0.0536(10) Uani 1 1 d . . .
C18 C 0.41940(12) 0.3629(4) 0.03717(11) 0.0452(8) Uani 1 1 d . . .
C19 C 0.39485(12) 0.2844(4) 0.05245(12) 0.0489(9) Uani 1 1 d . . .
C20 C 0.35535(13) 0.2679(4) 0.02985(14) 0.0547(10) Uani 1 1 d . . .
C21 C 0.36819(17) 0.1704(5) 0.08663(17) 0.0697(13) Uani 1 1 d . . .
H21 H 0.3641 0.1202 0.1074 0.084 Uiso 1 1 calc R . .
C22 C 0.29544(18) 0.1604(7) 0.0408(2) 0.095(2) Uani 1 1 d . . .
H22 H 0.2858 0.1956 0.0133 0.114 Uiso 1 1 calc R . .
C23 C 0.2890(3) 0.0265(9) 0.0339(5) 0.199(7) Uani 1 1 d . . .
H23 H 0.2952 -0.0207 0.0590 0.299 Uiso 1 1 calc R . .
H23A H 0.3060 -0.0068 0.0192 0.299 Uiso 1 1 calc R . .
H23B H 0.2611 0.0114 0.0187 0.299 Uiso 1 1 calc R . .
C24 C 0.27535(16) 0.2479(8) 0.05972(18) 0.094(2) Uani 1 1 d . . .
H24 H 0.2475 0.2207 0.0533 0.141 Uiso 1 1 calc R . .
H24A H 0.2767 0.3392 0.0506 0.141 Uiso 1 1 calc R . .
H24B H 0.2881 0.2435 0.0882 0.141 Uiso 1 1 calc R . .
C25 C 0.5260(2) 0.1091(5) 0.06484(17) 0.0759(17) Uani 1 1 d . . .
C26 C 0.55237(16) 0.3147(5) 0.04576(13) 0.0622(12) Uani 1 1 d . . .
C27 C 0.58430(18) 0.2951(5) 0.08015(14) 0.0675(13) Uani 1 1 d . . .
C28 C 0.5838(2) 0.1856(6) 0.10346(14) 0.0758(17) Uani 1 1 d . . .
C29 C 0.6364(2) 0.3110(7) 0.13029(16) 0.093(2) Uani 1 1 d . . .
H29 H 0.6603 0.3422 0.1487 0.112 Uiso 1 1 calc R . .
C30 C 0.6304(3) 0.1045(7) 0.16918(16) 0.104(3) Uani 1 1 d . . .
H30 H 0.6193 0.0151 0.1593 0.124 Uiso 1 1 calc R . .
C31 C 0.6114(5) 0.1461(11) 0.1989(3) 0.233(9) Uani 1 1 d . . .
H31 H 0.6240 0.2276 0.2120 0.350 Uiso 1 1 calc R . .
H31A H 0.6145 0.0753 0.2184 0.350 Uiso 1 1 calc R . .
H31B H 0.5830 0.1626 0.1858 0.350 Uiso 1 1 calc R . .
C32 C 0.6747(3) 0.0892(9) 0.1839(2) 0.146(4) Uani 1 1 d . . .
H32 H 0.6843 0.0643 0.1621 0.219 Uiso 1 1 calc R . .
H32A H 0.6818 0.0197 0.2041 0.219 Uiso 1 1 calc R . .
H32B H 0.6868 0.1736 0.1953 0.219 Uiso 1 1 calc R . .
N1 N 0.64380(16) 0.8615(5) 0.10770(19) 0.0870(15) Uani 1 1 d . . .
N2 N 0.63717(15) 0.7060(6) 0.15102(17) 0.0896(15) Uani 1 1 d . . .
H2 H 0.6603 0.7299 0.1675 0.107 Uiso 1 1 calc R . .
H2A H 0.6234 0.6419 0.1574 0.107 Uiso 1 1 calc R . .
N3 N 0.58668(12) 0.7233(4) 0.09152(12) 0.0618(10) Uani 1 1 d . . .
H3 H 0.5750 0.6577 0.0998 0.074 Uiso 1 1 calc R . .
N4 N 0.58029(18) 0.9546(5) 0.01087(17) 0.0912(16) Uani 1 1 d . . .
N5 N 0.6404(2) 1.0137(6) 0.0548(2) 0.0998(19) Uani 1 1 d . . .
N6 N 0.52328(15) 0.3125(5) 0.20093(11) 0.0757(13) Uani 1 1 d . . .
N7 N 0.47139(14) 0.2062(5) 0.15651(12) 0.0769(13) Uani 1 1 d . . .
H7C H 0.4674 0.1590 0.1756 0.092 Uiso 1 1 calc R . .
H7D H 0.4561 0.1944 0.1321 0.092 Uiso 1 1 calc R . .
N8 N 0.50537(11) 0.3649(4) 0.13295(9) 0.0552(9) Uani 1 1 d . . .
H8C H 0.4880 0.3500 0.1097 0.066 Uiso 1 1 calc R . .
N9 N 0.59463(19) 0.5478(6) 0.18900(15) 0.1045(19) Uani 1 1 d . . .
N10 N 0.5800(2) 0.4376(7) 0.23780(14) 0.111(2) Uani 1 1 d . . .
N11 N 0.33665(11) 0.3152(4) -0.00652(11) 0.0596(9) Uani 1 1 d . . .
N12 N 0.34582(13) 0.4374(4) -0.05718(11) 0.0667(11) Uani 1 1 d . . .
H12 H 0.3208 0.4242 -0.0711 0.080 Uiso 1 1 calc R . .
H12A H 0.3613 0.4846 -0.0670 0.080 Uiso 1 1 calc R . .
N13 N 0.39912(10) 0.4117(3) -0.00037(9) 0.0472(7) Uani 1 1 d . . .
H13A H 0.4124 0.4632 -0.0116 0.057 Uiso 1 1 calc R . .
N14 N 0.40270(12) 0.2218(4) 0.08846(11) 0.0577(9) Uani 1 1 d . . .
N15 N 0.33837(12) 0.1953(4) 0.05200(13) 0.0651(10) Uani 1 1 d . . .
N16 N 0.55596(17) 0.0905(4) 0.09751(14) 0.0787(14) Uani 1 1 d . . .
N17 N 0.49586(17) 0.0234(5) 0.05449(18) 0.0918(17) Uani 1 1 d . . .
H17 H 0.4958 -0.0460 0.0694 0.110 Uiso 1 1 calc R . .
H17A H 0.4760 0.0362 0.0327 0.110 Uiso 1 1 calc R . .
N18 N 0.52424(13) 0.2148(4) 0.03973(12) 0.0622(10) Uani 1 1 d . . .
H18 H 0.5036 0.2190 0.0183 0.075 Uiso 1 1 calc R . .
N19 N 0.61777(17) 0.3750(5) 0.09723(12) 0.0811(14) Uani 1 1 d . . .
N20 N 0.61792(17) 0.1959(5) 0.13536(13) 0.0846(15) Uani 1 1 d . . .
O1 O 0.53408(11) 0.7288(3) 0.03484(10) 0.0622(8) Uani 1 1 d . . .
O2 O 0.53656(10) 0.5171(4) 0.10564(8) 0.0646(8) Uani 1 1 d . . .
O3 O 0.45482(8) 0.3923(3) 0.05318(8) 0.0487(7) Uani 1 1 d . . .
O4 O 0.54658(10) 0.4097(3) 0.02166(9) 0.0614(8) Uani 1 1 d . . .
O5 O 0.4626(2) 0.7396(7) 0.0788(2) 0.144(2) Uani 1 1 d U . .
B1 B 0.31953(13) 0.7969(5) 0.16924(13) 0.0469(10) Uani 1 1 d . . .
C33 C 0.36713(9) 0.8396(4) 0.18745(13) 0.0815(17) Uani 1 1 d G . .
C34 C 0.38742(14) 0.8775(5) 0.16176(15) 0.110(3) Uani 1 1 d G . .
H34 H 0.3745 0.8742 0.1342 0.132 Uiso 1 1 calc R . .
C35 C 0.42661(14) 0.9201(6) 0.1764(2) 0.182(6) Uani 1 1 d G . .
H35 H 0.4405 0.9460 0.1588 0.219 Uiso 1 1 calc R . .
C36 C 0.44551(11) 0.9249(7) 0.2167(3) 0.205(8) Uani 1 1 d G . .
H36 H 0.4723 0.9540 0.2267 0.246 Uiso 1 1 calc R . .
C37 C 0.42522(17) 0.8870(8) 0.24237(18) 0.198(6) Uani 1 1 d GU . .
H37 H 0.4381 0.8903 0.2699 0.238 Uiso 1 1 calc R . .
C38 C 0.38603(16) 0.8444(6) 0.22776(13) 0.154(4) Uani 1 1 d G . .
H38 H 0.3722 0.8185 0.2453 0.185 Uiso 1 1 calc R . .
C39 C 0.30417(12) 0.7020(4) 0.19884(11) 0.0468(9) Uani 1 1 d . . .
C40 C 0.29784(12) 0.5653(4) 0.19479(11) 0.0488(9) Uani 1 1 d . . .
H40 H 0.3021 0.5217 0.1730 0.059 Uiso 1 1 calc R . .
C41 C 0.28559(15) 0.4898(5) 0.22126(14) 0.0641(12) Uani 1 1 d . . .
H41 H 0.2818 0.3966 0.2174 0.077 Uiso 1 1 calc R . .
C42 C 0.27882(17) 0.5505(6) 0.25334(14) 0.0726(14) Uani 1 1 d . . .
H42 H 0.2709 0.4993 0.2719 0.087 Uiso 1 1 calc R . .
C43 C 0.28373(16) 0.6867(6) 0.25785(12) 0.0704(14) Uani 1 1 d . . .
H43 H 0.2787 0.7299 0.2793 0.084 Uiso 1 1 calc R . .
C44 C 0.29587(15) 0.7595(5) 0.23132(12) 0.0612(12) Uani 1 1 d . . .
H44 H 0.2988 0.8530 0.2350 0.073 Uiso 1 1 calc R . .
C45 C 0.29224(12) 0.9326(4) 0.16104(10) 0.0452(8) Uani 1 1 d . . .
C46 C 0.30752(14) 1.0610(4) 0.16586(13) 0.0539(10) Uani 1 1 d . . .
H46 H 0.3355 1.0720 0.1737 0.065 Uiso 1 1 calc R . .
C47 C 0.28406(17) 1.1733(5) 0.15982(15) 0.0675(13) Uani 1 1 d . . .
H47 H 0.2961 1.2589 0.1634 0.081 Uiso 1 1 calc R . .
C48 C 0.24337(16) 1.1623(5) 0.14860(13) 0.0638(12) Uani 1 1 d . . .
H48 H 0.2271 1.2395 0.1442 0.077 Uiso 1 1 calc R . .
C49 C 0.22664(14) 1.0369(5) 0.14380(12) 0.0596(11) Uani 1 1 d . . .
H49 H 0.1986 1.0275 0.1364 0.072 Uiso 1 1 calc R . .
C50 C 0.25062(12) 0.9243(4) 0.14979(11) 0.0506(9) Uani 1 1 d . . .
H50 H 0.2385 0.8390 0.1462 0.061 Uiso 1 1 calc R . .
C51 C 0.31609(13) 0.7193(4) 0.12774(13) 0.0523(10) Uani 1 1 d . . .
C52 C 0.29048(15) 0.7518(5) 0.09126(13) 0.0596(11) Uani 1 1 d . . .
H52 H 0.2721 0.8221 0.0895 0.071 Uiso 1 1 calc R . .
C53 C 0.29015(18) 0.6866(6) 0.05672(15) 0.0734(14) Uani 1 1 d . . .
H53 H 0.2720 0.7140 0.0323 0.088 Uiso 1 1 calc R . .
C54 C 0.3156(2) 0.5839(6) 0.05783(16) 0.0802(16) Uani 1 1 d . . .
H54 H 0.3153 0.5392 0.0344 0.096 Uiso 1 1 calc R . .
C55 C 0.3417(2) 0.5466(6) 0.09366(17) 0.0793(16) Uani 1 1 d . . .
H55 H 0.3596 0.4751 0.0951 0.095 Uiso 1 1 calc R . .
C56 C 0.34180(17) 0.6124(5) 0.12729(15) 0.0679(13) Uani 1 1 d . . .
H56 H 0.3602 0.5845 0.1515 0.081 Uiso 1 1 calc R . .
C57 C 0.4243(3) 0.7266(10) 0.0639(3) 0.147(4) Uani 1 1 d . A .
H57 H 0.4153 0.6487 0.0758 0.176 Uiso 1 1 calc R . .
H57A H 0.4171 0.7114 0.0352 0.176 Uiso 1 1 calc R . .
C58 C 0.4052(7) 0.844(2) 0.0713(6) 0.303(12) Uani 1 1 d . . .
H58 H 0.4053 0.9121 0.0517 0.454 Uiso 1 1 calc R A .
H58A H 0.4194 0.8776 0.0976 0.454 Uiso 1 1 calc R . .
H58B H 0.3777 0.8234 0.0695 0.454 Uiso 1 1 calc R . .
C59A C 0.4709(6) 0.726(2) 0.1219(6) 0.128(6) Uiso 0.50 1 d P A 1
Na1 Na 0.49432(6) 0.5650(2) 0.04392(6) 0.0722(6) Uani 1 1 d . . .
C60A C 0.5091(4) 0.7828(14) 0.1467(4) 0.088(3) Uiso 0.50 1 d P A 1
C59B C 0.4995(5) 0.8085(16) 0.1214(5) 0.100(4) Uiso 0.50 1 d P A 2
C60B C 0.5322(4) 0.8609(14) 0.1585(4) 0.089(3) Uiso 0.50 1 d P A 2

loop_
_atom_site_aniso_label
_atom_site_aniso_U_11
_atom_site_aniso_U_22
_atom_site_aniso_U_33
_atom_site_aniso_U_23
_atom_site_aniso_U_13
_atom_site_aniso_U_12
C1 0.068(3) 0.069(3) 0.109(5) -0.037(3) 0.044(3) -0.011(3)
C2 0.076(3) 0.051(2) 0.083(3) -0.018(2) 0.051(3) 0.001(2)
C3 0.103(4) 0.052(3) 0.107(4) -0.009(3) 0.077(4) 0.000(3)
C4 0.094(4) 0.050(3) 0.156(6) -0.039(4) 0.093(5) -0.021(3)
C5 0.149(7) 0.043(3) 0.196(9) 0.000(4) 0.140(7) -0.004(4)
C6 0.122(6) 0.069(4) 0.216(9) -0.034(5) 0.116(6) -0.032(4)
C7 0.124(7) 0.096(5) 0.264(13) 0.004(7) 0.124(8) -0.011(5)
C8 0.139(7) 0.065(4) 0.239(11) -0.015(5) 0.128(8) -0.017(4)
C9 0.071(3) 0.089(3) 0.042(2) 0.013(2) 0.029(2) 0.019(3)
C10 0.067(3) 0.077(3) 0.0333(19) -0.0017(19) 0.0182(18) 0.002(2)
C11 0.090(4) 0.084(4) 0.040(2) -0.010(2) 0.012(2) 0.001(3)
C12 0.111(5) 0.097(4) 0.029(2) -0.005(2) 0.015(2) 0.023(4)
C13 0.181(9) 0.110(6) 0.060(4) -0.031(4) -0.034(5) 0.011(6)
C14 0.212(8) 0.162(7) 0.045(3) -0.017(4) 0.014(4) 0.047(6)
C15 0.139(7) 0.228(12) 0.145(7) 0.114(8) 0.099(6) 0.086(8)
C16 0.068(3) 0.112(5) 0.070(3) 0.012(3) 0.028(3) -0.010(3)
C17 0.057(2) 0.053(2) 0.050(2) -0.0124(18) 0.0159(19) 0.0048(19)
C18 0.050(2) 0.048(2) 0.0407(18) -0.0029(15) 0.0179(16) 0.0087(17)
C19 0.051(2) 0.051(2) 0.047(2) -0.0021(17) 0.0205(17) 0.0064(17)
C20 0.059(2) 0.050(2) 0.062(3) -0.0138(19) 0.028(2) -0.0027(19)
C21 0.089(4) 0.057(3) 0.080(3) 0.000(2) 0.050(3) -0.011(2)
C22 0.076(4) 0.084(4) 0.135(6) -0.032(4) 0.047(4) -0.033(3)
C23 0.117(7) 0.080(5) 0.39(2) -0.055(8) 0.061(10) -0.053(5)
C24 0.054(3) 0.149(6) 0.080(4) -0.017(4) 0.023(3) -0.008(3)
C25 0.114(4) 0.060(3) 0.077(3) 0.029(3) 0.065(3) 0.041(3)
C26 0.089(3) 0.060(3) 0.051(2) 0.014(2) 0.041(2) 0.026(2)
C27 0.096(4) 0.067(3) 0.049(2) 0.012(2) 0.035(3) 0.022(3)
C28 0.115(4) 0.076(3) 0.051(3) 0.022(2) 0.047(3) 0.049(3)
C29 0.124(5) 0.105(5) 0.048(3) 0.014(3) 0.022(3) 0.043(4)
C30 0.182(7) 0.083(4) 0.054(3) 0.027(3) 0.048(4) 0.061(4)
C31 0.49(2) 0.162(9) 0.121(7) 0.090(7) 0.198(12) 0.169(13)
C32 0.174(9) 0.118(6) 0.086(5) 0.046(4) -0.045(5) -0.005(6)
N1 0.088(3) 0.074(3) 0.115(4) -0.028(3) 0.055(3) -0.013(3)
N2 0.071(3) 0.098(4) 0.093(4) -0.021(3) 0.017(3) -0.010(3)
N3 0.064(2) 0.059(2) 0.072(3) -0.0114(19) 0.035(2) -0.0013(18)
N4 0.130(4) 0.063(3) 0.115(4) -0.002(3) 0.088(4) 0.007(3)
N5 0.121(5) 0.066(3) 0.144(5) -0.006(3) 0.087(4) 0.001(3)
N6 0.095(3) 0.101(3) 0.0343(18) 0.008(2) 0.0238(19) 0.025(3)
N7 0.081(3) 0.105(4) 0.053(2) 0.028(2) 0.033(2) 0.005(3)
N8 0.060(2) 0.076(2) 0.0323(15) 0.0013(15) 0.0180(14) 0.0033(18)
N9 0.119(4) 0.108(4) 0.063(3) -0.021(3) -0.005(3) -0.023(3)
N10 0.165(6) 0.103(4) 0.041(2) -0.016(3) -0.001(3) 0.011(4)
N11 0.057(2) 0.060(2) 0.057(2) -0.0174(17) 0.0104(17) 0.0043(17)
N12 0.065(2) 0.075(3) 0.047(2) -0.0048(18) 0.0001(17) 0.011(2)
N13 0.0521(18) 0.0518(18) 0.0390(16) -0.0011(13) 0.0165(14) 0.0073(15)
N14 0.068(2) 0.058(2) 0.056(2) 0.0047(16) 0.0304(18) -0.0003(18)
N15 0.063(2) 0.064(2) 0.074(3) -0.013(2) 0.028(2) -0.0113(19)
N16 0.124(4) 0.057(2) 0.081(3) 0.025(2) 0.069(3) 0.035(3)
N17 0.110(4) 0.065(3) 0.126(4) 0.041(3) 0.074(4) 0.022(3)
N18 0.088(3) 0.050(2) 0.066(2) 0.0172(17) 0.049(2) 0.0207(19)
N19 0.110(4) 0.084(3) 0.049(2) 0.020(2) 0.025(2) 0.030(3)
N20 0.130(4) 0.079(3) 0.056(2) 0.028(2) 0.046(3) 0.044(3)
O1 0.079(2) 0.0581(18) 0.0632(18) -0.0013(15) 0.0419(17) 0.0054(16)
O2 0.068(2) 0.086(2) 0.0409(15) -0.0004(15) 0.0194(14) -0.0110(17)
O3 0.0478(15) 0.0617(17) 0.0397(13) 0.0071(12) 0.0181(11) 0.0063(13)
O4 0.080(2) 0.0602(18) 0.0496(16) 0.0141(14) 0.0285(15) 0.0113(16)
O5 0.166(5) 0.117(4) 0.182(5) 0.039(4) 0.105(4) 0.032(4)
B1 0.044(2) 0.049(2) 0.045(2) -0.0028(18) 0.0102(18) -0.0033(18)
C33 0.047(3) 0.055(3) 0.126(5) 0.003(3) 0.004(3) 0.003(2)
C34 0.060(3) 0.081(4) 0.200(8) 0.006(5) 0.056(4) -0.013(3)
C35 0.084(6) 0.112(7) 0.36(2) 0.017(10) 0.087(9) -0.007(5)
C36 0.086(6) 0.162(10) 0.281(17) -0.034(11) -0.067(9) 0.008(6)
C37 0.173(9) 0.192(9) 0.200(9) -0.009(7) 0.017(7) -0.009(8)
C38 0.086(5) 0.132(7) 0.168(8) -0.041(6) -0.066(5) 0.001(5)
C39 0.050(2) 0.052(2) 0.0356(17) 0.0000(15) 0.0094(15) 0.0048(17)
C40 0.057(2) 0.050(2) 0.0415(19) 0.0045(16) 0.0181(17) 0.0049(18)
C41 0.079(3) 0.059(3) 0.060(3) 0.012(2) 0.031(2) 0.002(2)
C42 0.081(3) 0.092(4) 0.053(3) 0.029(3) 0.032(2) 0.021(3)
C43 0.088(3) 0.092(4) 0.036(2) 0.007(2) 0.025(2) 0.032(3)
C44 0.081(3) 0.062(3) 0.039(2) -0.0009(18) 0.016(2) 0.019(2)
C45 0.048(2) 0.050(2) 0.0362(17) 0.0002(15) 0.0115(15) -0.0017(16)
C46 0.059(2) 0.050(2) 0.054(2) -0.0011(18) 0.0212(19) -0.0047(19)
C47 0.093(4) 0.049(2) 0.070(3) 0.005(2) 0.040(3) 0.001(2)
C48 0.084(3) 0.064(3) 0.051(2) 0.013(2) 0.031(2) 0.022(2)
C49 0.057(2) 0.082(3) 0.0378(19) 0.005(2) 0.0116(17) 0.015(2)
C50 0.049(2) 0.055(2) 0.0429(19) -0.0029(17) 0.0079(16) -0.0004(18)
C51 0.059(2) 0.052(2) 0.056(2) 0.0045(18) 0.032(2) -0.0015(18)
C52 0.067(3) 0.064(3) 0.051(2) -0.003(2) 0.025(2) 0.004(2)
C53 0.097(4) 0.075(3) 0.054(3) -0.003(2) 0.033(3) 0.006(3)
C54 0.127(5) 0.069(3) 0.065(3) -0.004(2) 0.060(3) 0.010(3)
C55 0.110(4) 0.067(3) 0.081(4) 0.006(3) 0.057(3) 0.023(3)
C56 0.085(3) 0.067(3) 0.064(3) 0.014(2) 0.042(3) 0.018(3)
C57 0.138(8) 0.109(6) 0.161(9) -0.032(6) 0.000(7) 0.038(6)
C58 0.46(3) 0.26(2) 0.30(2) 0.062(18) 0.28(2) 0.02(2)
Na1 0.0688(12) 0.0929(14) 0.0591(11) 0.0262(10) 0.0262(9) -0.0104(10)

loop_
_atom_type_symbol
_atom_type_description
_atom_type_scat_dispersion_real
_atom_type_scat_dispersion_imag
_atom_type_scat_source
C C 0.0033 0.0016 'International Tables Vol C Tables 4.2.6.8 and 6.1.1.4'
H H 0.0000 0.0000 'International Tables Vol C Tables 4.2.6.8 and 6.1.1.4'
B B 0.0013 0.0007 'International Tables Vol C Tables 4.2.6.8 and 6.1.1.4'
N N 0.0061 0.0033 'International Tables Vol C Tables 4.2.6.8 and 6.1.1.4'
O O 0.0106 0.0060 'International Tables Vol C Tables 4.2.6.8 and 6.1.1.4'
Na Na 0.0362 0.0249 'International Tables Vol C Tables 4.2.6.8 and 6.1.1.4'

loop_
_geom_angle_atom_site_label_1
_geom_angle_atom_site_label_2
_geom_angle_atom_site_label_3
_geom_angle
_geom_angle_site_symmetry_1
_geom_angle_site_symmetry_3
N1 C1 N2 118.9(6) . .
N1 C1 N3 124.0(7) . .
N2 C1 N3 117.1(5) . .
O1 C2 N3 119.4(4) . .
O1 C2 C3 128.8(6) . .
N3 C2 C3 111.8(5) . .
N4 C3 C2 129.6(6) . .
N4 C3 C4 112.2(5) . .
C2 C3 C4 118.1(6) . .
N1 C4 N5 126.1(7) . .
N1 C4 C3 128.7(5) . .
N5 C4 C3 105.2(8) . .
N5 C5 N4 116.4(6) . .
N5 C6 C8 113.7(9) . .
N5 C6 C7 108.8(6) . .
C8 C6 C7 112.0(6) . .
N6 C9 N7 119.1(5) . .
N6 C9 N8 124.7(5) . .
N7 C9 N8 116.2(4) . .
O2 C10 N8 120.0(4) . .
O2 C10 C11 127.9(5) . .
N8 C10 C11 112.0(4) . .
C12 C11 N9 111.5(5) . .
C12 C11 C10 118.4(5) . .
N9 C11 C10 129.9(5) . .
N6 C12 N10 124.9(6) . .
N6 C12 C11 128.8(5) . .
N10 C12 C11 106.3(7) . .
N9 C13 N10 116.3(7) . .
C16 C14 N10 119.7(6) . .
C16 C14 C15 131.7(7) . .
N10 C14 C15 108.5(6) . .
N11 C17 N12 119.3(4) . .
N11 C17 N13 123.2(4) . .
N12 C17 N13 117.5(4) . .
O3 C18 N13 120.0(4) . .
O3 C18 C19 127.8(4) . .
N13 C18 C19 112.2(4) . .
N14 C19 C20 111.0(4) . .
N14 C19 C18 130.6(4) . .
C20 C19 C18 118.2(4) . .
N11 C20 N15 125.7(4) . .
N11 C20 C19 128.3(4) . .
N15 C20 C19 106.0(4) . .
N14 C21 N15 114.4(4) . .
C23 C22 C24 127.3(8) . .
C23 C22 N15 112.2(7) . .
C24 C22 N15 110.3(5) . .
N16 C25 N17 120.3(5) . .
N16 C25 N18 123.1(6) . .
N17 C25 N18 116.6(6) . .
O4 C26 N18 119.2(5) . .
O4 C26 C27 128.5(5) . .
N18 C26 C27 112.2(4) . .
C28 C27 C26 118.8(6) . .
C28 C27 N19 111.2(5) . .
C26 C27 N19 129.9(5) . .
N16 C28 N20 126.4(5) . .
N16 C28 C27 128.3(6) . .
N20 C28 C27 105.4(6) . .
N19 C29 N20 113.8(7) . .
N20 C30 C31 109.1(5) . .
N20 C30 C32 111.4(6) . .
C31 C30 C32 115.9(9) . .
C1 N1 C4 112.2(6) . .
C1 N3 C2 125.1(5) . .
C3 N4 C5 99.4(7) . .
C5 N5 C4 106.8(7) . .
C5 N5 C6 125.0(7) . .
C4 N5 C6 128.0(8) . .
C9 N6 C12 111.7(4) . .
C9 N8 C10 124.1(4) . .
C13 N9 C11 100.7(7) . .
C13 N10 C12 105.1(6) . .
C13 N10 C14 124.5(7) . .
C12 N10 C14 128.9(9) . .
C17 N11 C20 112.8(4) . .
C17 N13 C18 125.2(4) . .
C21 N14 C19 102.9(4) . .
C20 N15 C21 105.7(4) . .
C20 N15 C22 125.1(5) . .
C21 N15 C22 129.1(5) . .
C25 N16 C28 112.6(4) . .
C25 N18 C26 125.0(5) . .
C29 N19 C27 103.1(5) . .
C29 N20 C28 106.5(5) . .
C29 N20 C30 127.1(6) . .
C28 N20 C30 126.3(6) . .
C2 O1 Na1 135.0(3) . .
C10 O2 Na1 138.1(3) . .
C18 O3 Na1 132.9(3) . .
C26 O4 Na1 133.1(3) . 5_665
C26 O4 Na1 102.2(3) . .
Na1 O4 Na1 88.23(12) 5_665 .
C57 O5 C59A 104.9(11) . .
C57 O5 C59B 140.4(9) . .
C59A O5 C59B 45.9(9) . .
C57 O5 Na1 106.7(7) . .
C59A O5 Na1 117.5(9) . .
C59B O5 Na1 110.9(6) . .
C39 B1 C45 107.5(3) . .
C39 B1 C51 111.3(3) . .
C45 B1 C51 111.0(3) . .
C39 B1 C33 113.5(3) . .
C45 B1 C33 108.9(3) . .
C51 B1 C33 104.7(3) . .
C34 C33 C38 120.0 . .
C34 C33 B1 119.0(3) . .
C38 C33 B1 121.0(3) . .
C35 C34 C33 120.0 . .
C36 C35 C34 120.0 . .
C35 C36 C37 120.0 . .
C38 C37 C36 120.0 . .
C37 C38 C33 120.0 . .
C40 C39 C44 114.9(4) . .
C40 C39 B1 125.5(4) . .
C44 C39 B1 119.6(4) . .
C41 C40 C39 122.9(4) . .
C40 C41 C42 120.1(5) . .
C43 C42 C41 118.9(4) . .
C44 C43 C42 120.1(4) . .
C43 C44 C39 123.1(5) . .
C46 C45 C50 115.1(4) . .
C46 C45 B1 124.3(4) . .
C50 C45 B1 120.5(4) . .
C47 C46 C45 123.3(4) . .
C48 C47 C46 120.4(5) . .
C47 C48 C49 118.7(4) . .
C48 C49 C50 120.4(4) . .
C49 C50 C45 122.2(4) . .
C52 C51 C56 113.9(4) . .
C52 C51 B1 125.7(4) . .
C56 C51 B1 120.3(4) . .
C51 C52 C53 123.3(5) . .
C54 C53 C52 120.6(5) . .
C53 C54 C55 118.5(5) . .
C56 C55 C54 120.2(5) . .
C55 C56 C51 123.5(5) . .
O5 C57 C58 109.6(13) . .
C60A C59A O5 115.5(15) . .
O1 Na1 O2 92.55(14) . .
O1 Na1 O3 178.38(16) . .
O2 Na1 O3 86.85(12) . .
O1 Na1 O4 89.59(13) . 5_665
O2 Na1 O4 173.33(17) . 5_665
O3 Na1 O4 90.84(13) . 5_665
O1 Na1 O5 87.85(19) . .
O2 Na1 O5 85.8(2) . .
O3 Na1 O5 93.61(18) . .
O4 Na1 O5 100.6(2) 5_665 .
O1 Na1 O4 82.05(12) . .
O2 Na1 O4 82.28(13) . .
O3 Na1 O4 96.38(13) . .
O4 Na1 O4 91.77(12) 5_665 .
O5 Na1 O4 164.0(2) . .
O1 Na1 Na1 83.63(10) . 5_665
O2 Na1 Na1 123.79(14) . 5_665
O3 Na1 Na1 95.45(12) . 5_665
O4 Na1 Na1 50.20(9) 5_665 5_665
O5 Na1 Na1 149.4(2) . 5_665
O4 Na1 Na1 41.57(8) . 5_665
C60B C59B O5 177.2(13) . .

loop_
_geom_bond_atom_site_label_1
_geom_bond_atom_site_label_2
_geom_bond_distance
_geom_bond_site_symmetry_2
C1 N1 1.301(8) .
C1 N2 1.333(8) .
C1 N3 1.386(7) .
C2 O1 1.259(6) .
C2 N3 1.388(7) .
C2 C3 1.401(7) .
C3 N4 1.390(8) .
C3 C4 1.410(10) .
C4 N1 1.334(9) .
C4 N5 1.372(8) .
C5 N5 1.306(11) .
C5 N4 1.394(10) .
C6 N5 1.437(10) .
C6 C8 1.518(11) .
C6 C7 1.529(11) .
C9 N6 1.304(6) .
C9 N7 1.346(7) .
C9 N8 1.380(5) .
C10 O2 1.247(5) .
C10 N8 1.386(6) .
C10 C11 1.412(6) .
C11 C12 1.380(8) .
C11 N9 1.381(8) .
C12 N6 1.342(8) .
C12 N10 1.352(8) .
C13 N9 1.330(10) .
C13 N10 1.339(12) .
C14 C16 1.359(9) .
C14 N10 1.454(10) .
C14 C15 1.5385(10) .
C17 N11 1.323(6) .
C17 N12 1.344(6) .
C17 N13 1.366(5) .
C18 O3 1.241(5) .
C18 N13 1.401(5) .
C18 C19 1.408(6) .
C19 N14 1.384(5) .
C19 C20 1.390(6) .
C20 N11 1.350(6) .
C20 N15 1.353(6) .
C21 N14 1.311(6) .
C21 N15 1.377(7) .
C22 C23 1.375(10) .
C22 C24 1.431(9) .
C22 N15 1.490(7) .
C25 N16 1.323(8) .
C25 N17 1.332(8) .
C25 N18 1.382(6) .
C26 O4 1.261(5) .
C26 N18 1.384(7) .
C26 C27 1.401(7) .
C27 C28 1.386(7) .
C27 N19 1.404(8) .
C28 N16 1.342(8) .
C28 N20 1.384(8) .
C29 N19 1.328(7) .
C29 N20 1.370(9) .
C30 N20 1.474(6) .
C30 C31 1.492(10) .
C30 C32 1.497(12) .
O1 Na1 2.257(4) .
O2 Na1 2.300(4) .
O3 Na1 2.320(3) .
O4 Na1 2.357(4) 5_665
O4 Na1 2.729(4) .
O5 C57 1.301(11) .
O5 C59A 1.49(2) .
O5 C59B 1.806(18) .
O5 Na1 2.609(7) .
B1 C39 1.643(6) .
B1 C45 1.645(6) .
B1 C51 1.651(6) .
B1 C33 1.663(5) .
C33 C34 1.3900 .
C33 C38 1.3900 .
C34 C35 1.3900 .
C35 C36 1.3900 .
C36 C37 1.3900 .
C37 C38 1.3900 .
C39 C40 1.393(6) .
C39 C44 1.413(6) .
C40 C41 1.388(6) .
C41 C42 1.389(7) .
C42 C43 1.383(8) .
C43 C44 1.374(7) .
C45 C46 1.390(6) .
C45 C50 1.405(6) .
C46 C47 1.378(7) .
C47 C48 1.375(8) .
C48 C49 1.381(7) .
C49 C50 1.391(6) .
C51 C52 1.377(6) .
C51 C56 1.412(6) .
C52 C53 1.399(6) .
C53 C54 1.363(8) .
C54 C55 1.378(9) .
C55 C56 1.375(7) .
C57 C58 1.43(2) .
C59A C60A 1.48(2) .
Na1 O4 2.357(4) 5_665
Na1 Na1 3.550(4) 5_665
C59B C60B 1.56(2) .

loop_
_geom_torsion_atom_site_label_1
_geom_torsion_atom_site_label_2
_geom_torsion_atom_site_label_3
_geom_torsion_atom_site_label_4
_geom_torsion
_geom_torsion_site_symmetry_1
_geom_torsion_site_symmetry_4
O1 C2 C3 N4 1.9(8) . .
N3 C2 C3 N4 -178.2(4) . .
O1 C2 C3 C4 179.2(4) . .
N3 C2 C3 C4 -1.0(6) . .
N4 C3 C4 N1 177.8(5) . .
C2 C3 C4 N1 0.2(8) . .
N4 C3 C4 N5 -1.0(6) . .
C2 C3 C4 N5 -178.6(4) . .
O2 C10 C11 C12 173.1(5) . .
N8 C10 C11 C12 -4.6(7) . .
O2 C10 C11 N9 -2.1(10) . .
N8 C10 C11 N9 -179.8(6) . .
N9 C11 C12 N6 -177.8(6) . .
C10 C11 C12 N6 6.1(9) . .
N9 C11 C12 N10 0.2(7) . .
C10 C11 C12 N10 -175.8(5) . .
O3 C18 C19 N14 1.1(7) . .
N13 C18 C19 N14 -177.8(4) . .
O3 C18 C19 C20 177.8(4) . .
N13 C18 C19 C20 -1.1(5) . .
N14 C19 C20 N11 179.4(4) . .
C18 C19 C20 N11 2.0(6) . .
N14 C19 C20 N15 0.4(5) . .
C18 C19 C20 N15 -176.9(4) . .
O4 C26 C27 C28 177.0(4) . .
N18 C26 C27 C28 -1.3(6) . .
O4 C26 C27 N19 0.8(8) . .
N18 C26 C27 N19 -177.5(5) . .
C26 C27 C28 N16 0.6(8) . .
N19 C27 C28 N16 177.4(5) . .
C26 C27 C28 N20 -178.0(4) . .
N19 C27 C28 N20 -1.1(6) . .
N2 C1 N1 C4 179.1(5) . .
N3 C1 N1 C4 0.1(7) . .
N5 C4 N1 C1 178.9(5) . .
C3 C4 N1 C1 0.3(8) . .
N1 C1 N3 C2 -1.1(7) . .
N2 C1 N3 C2 179.9(4) . .
O1 C2 N3 C1 -178.7(4) . .
C3 C2 N3 C1 1.4(6) . .
C2 C3 N4 C5 177.6(5) . .
C4 C3 N4 C5 0.3(5) . .
N5 C5 N4 C3 0.5(7) . .
N4 C5 N5 C4 -1.2(7) . .
N4 C5 N5 C6 -177.0(5) . .
N1 C4 N5 C5 -177.6(5) . .
C3 C4 N5 C5 1.2(6) . .
N1 C4 N5 C6 -2.0(9) . .
C3 C4 N5 C6 176.8(6) . .
C8 C6 N5 C5 6.4(10) . .
C7 C6 N5 C5 -119.1(9) . .
C8 C6 N5 C4 -168.5(6) . .
C7 C6 N5 C4 66.0(10) . .
N7 C9 N6 C12 176.9(5) . .
N8 C9 N6 C12 -2.2(7) . .
N10 C12 N6 C9 179.8(6) . .
C11 C12 N6 C9 -2.4(9) . .
N6 C9 N8 C10 3.1(8) . .
N7 C9 N8 C10 -176.1(4) . .
O2 C10 N8 C9 -177.2(4) . .
C11 C10 N8 C9 0.7(7) . .
N10 C13 N9 C11 2.1(10) . .
C12 C11 N9 C13 -1.3(8) . .
C10 C11 N9 C13 174.1(7) . .
N9 C13 N10 C12 -2.0(11) . .
N9 C13 N10 C14 -168.9(7) . .
N6 C12 N10 C13 179.1(7) . .
C11 C12 N10 C13 1.0(8) . .
N6 C12 N10 C14 -14.8(11) . .
C11 C12 N10 C14 167.1(7) . .
C16 C14 N10 C13 79.7(13) . .
C15 C14 N10 C13 -97.8(11) . .
C16 C14 N10 C12 -83.9(12) . .
C15 C14 N10 C12 98.6(11) . .
N12 C17 N11 C20 179.1(4) . .
N13 C17 N11 C20 -2.3(6) . .
N15 C20 N11 C17 178.5(4) . .
C19 C20 N11 C17 -0.3(6) . .
N11 C17 N13 C18 3.3(6) . .
N12 C17 N13 C18 -178.0(4) . .
O3 C18 N13 C17 179.7(4) . .
C19 C18 N13 C17 -1.3(5) . .
N15 C21 N14 C19 -0.1(5) . .
C20 C19 N14 C21 -0.2(5) . .
C18 C19 N14 C21 176.7(4) . .
N11 C20 N15 C21 -179.4(4) . .
C19 C20 N15 C21 -0.5(5) . .
N11 C20 N15 C22 -3.2(7) . .
C19 C20 N15 C22 175.8(4) . .
N14 C21 N15 C20 0.4(6) . .
N14 C21 N15 C22 -175.7(5) . .
C23 C22 N15 C20 112.2(10) . .
C24 C22 N15 C20 -99.7(7) . .
C23 C22 N15 C21 -72.4(11) . .
C24 C22 N15 C21 75.7(8) . .
N17 C25 N16 C28 179.9(4) . .
N18 C25 N16 C28 0.5(6) . .
N20 C28 N16 C25 178.2(4) . .
C27 C28 N16 C25 -0.1(7) . .
N16 C25 N18 C26 -1.6(7) . .
N17 C25 N18 C26 179.0(4) . .
O4 C26 N18 C25 -176.7(4) . .
C27 C26 N18 C25 1.9(6) . .
N20 C29 N19 C27 1.1(6) . .
C28 C27 N19 C29 0.1(6) . .
C26 C27 N19 C29 176.5(5) . .
N19 C29 N20 C28 -1.8(7) . .
N19 C29 N20 C30 -178.4(5) . .
N16 C28 N20 C29 -176.9(5) . .
C27 C28 N20 C29 1.7(5) . .
N16 C28 N20 C30 -0.3(8) . .
C27 C28 N20 C30 178.3(5) . .
C31 C30 N20 C29 90.4(11) . .
C32 C30 N20 C29 -38.9(8) . .
C31 C30 N20 C28 -85.6(10) . .
C32 C30 N20 C28 145.2(7) . .
N3 C2 O1 Na1 -2.2(6) . .
C3 C2 O1 Na1 177.7(3) . .
N8 C10 O2 Na1 17.0(8) . .
C11 C10 O2 Na1 -160.5(4) . .
N13 C18 O3 Na1 21.6(5) . .
C19 C18 O3 Na1 -157.2(3) . .
N18 C26 O4 Na1 -20.3(6) . 5_665
C27 C26 O4 Na1 161.4(4) . 5_665
N18 C26 O4 Na1 78.8(4) . .
C27 C26 O4 Na1 -99.5(5) . .
C39 B1 C33 C34 157.5(3) . .
C45 B1 C33 C34 -82.8(4) . .
C51 B1 C33 C34 36.0(4) . .
C39 B1 C33 C38 -25.8(5) . .
C45 B1 C33 C38 93.9(4) . .
C51 B1 C33 C38 -147.4(3) . .
C38 C33 C34 C35 0.0 . .
B1 C33 C34 C35 176.7(4) . .
C33 C34 C35 C36 0.0 . .
C34 C35 C36 C37 0.0 . .
C35 C36 C37 C38 0.0 . .
C36 C37 C38 C33 0.0 . .
C34 C33 C38 C37 0.0 . .
B1 C33 C38 C37 -176.6(4) . .
C45 B1 C39 C40 136.0(4) . .
C51 B1 C39 C40 14.2(6) . .
C33 B1 C39 C40 -103.5(5) . .
C45 B1 C39 C44 -43.2(5) . .
C51 B1 C39 C44 -165.0(4) . .
C33 B1 C39 C44 77.2(5) . .
C44 C39 C40 C41 -2.1(6) . .
B1 C39 C40 C41 178.6(4) . .
C39 C40 C41 C42 0.5(7) . .
C40 C41 C42 C43 1.3(8) . .
C41 C42 C43 C44 -1.3(8) . .
C42 C43 C44 C39 -0.4(8) . .
C40 C39 C44 C43 2.1(6) . .
B1 C39 C44 C43 -178.6(4) . .
C39 B1 C45 C46 128.0(4) . .
C51 B1 C45 C46 -110.0(4) . .
C33 B1 C45 C46 4.7(5) . .
C39 B1 C45 C50 -49.4(5) . .
C51 B1 C45 C50 72.6(5) . .
C33 B1 C45 C50 -172.7(4) . .
C50 C45 C46 C47 -0.6(6) . .
B1 C45 C46 C47 -178.2(4) . .
C45 C46 C47 C48 0.3(7) . .
C46 C47 C48 C49 0.4(7) . .
C47 C48 C49 C50 -0.8(6) . .
C48 C49 C50 C45 0.4(6) . .
C46 C45 C50 C49 0.3(6) . .
B1 C45 C50 C49 177.9(4) . .
C39 B1 C51 C52 112.2(5) . .
C45 B1 C51 C52 -7.5(6) . .
C33 B1 C51 C52 -124.8(5) . .
C39 B1 C51 C56 -70.3(5) . .
C45 B1 C51 C56 170.0(4) . .
C33 B1 C51 C56 52.7(5) . .
C56 C51 C52 C53 -0.8(7) . .
B1 C51 C52 C53 176.8(5) . .
C51 C52 C53 C54 0.8(9) . .
C52 C53 C54 C55 -0.3(9) . .
C53 C54 C55 C56 -0.2(9) . .
C54 C55 C56 C51 0.2(9) . .
C52 C51 C56 C55 0.3(7) . .
B1 C51 C56 C55 -177.5(5) . .
C59A O5 C57 C58 74.0(14) . .
C59B O5 C57 C58 38.0(19) . .
Na1 O5 C57 C58 -160.7(10) . .
C57 O5 C59A C60A -159.0(13) . .
C59B O5 C59A C60A -10.4(11) . .
Na1 O5 C59A C60A 82.8(15) . .
C2 O1 Na1 O2 2.6(4) . .
C2 O1 Na1 O3 -66(5) . .
C2 O1 Na1 O4 -171.0(4) . 5_665
C2 O1 Na1 O5 88.4(4) . .
C2 O1 Na1 O4 -79.2(4) . .
C2 O1 Na1 Na1 -121.1(4) . 5_665
C10 O2 Na1 O1 163.9(5) . .
C10 O2 Na1 O3 -17.6(5) . .
C10 O2 Na1 O4 -87.5(13) . 5_665
C10 O2 Na1 O5 76.2(5) . .
C10 O2 Na1 O4 -114.5(5) . .
C10 O2 Na1 Na1 -112.1(5) . 5_665
C18 O3 Na1 O1 -131(5) . .
C18 O3 Na1 O2 160.7(3) . .
C18 O3 Na1 O4 -25.5(3) . 5_665
C18 O3 Na1 O5 75.1(4) . .
C18 O3 Na1 O4 -117.4(3) . .
C18 O3 Na1 Na1 -75.6(3) . 5_665
C57 O5 Na1 O1 132.3(7) . .
C59A O5 Na1 O1 -110.4(10) . .
C59B O5 Na1 O1 -60.3(6) . .
C57 O5 Na1 O2 -135.0(7) . .
C59A O5 Na1 O2 -17.7(10) . .
C59B O5 Na1 O2 32.4(6) . .
C57 O5 Na1 O3 -48.4(7) . .
C59A O5 Na1 O3 68.9(10) . .
C59B O5 Na1 O3 119.0(6) . .
C57 O5 Na1 O4 43.1(7) . 5_665
C59A O5 Na1 O4 160.4(10) . 5_665
C59B O5 Na1 O4 -149.5(6) . 5_665
C57 O5 Na1 O4 -177.0(7) . .
C59A O5 Na1 O4 -59.7(12) . .
C59B O5 Na1 O4 -9.6(10) . .
C57 O5 Na1 Na1 58.7(8) . 5_665
C59A O5 Na1 Na1 176.0(9) . 5_665
C59B O5 Na1 Na1 -133.9(7) . 5_665
C26 O4 Na1 O1 136.9(3) . .
Na1 O4 Na1 O1 -89.34(13) 5_665 .
C26 O4 Na1 O2 43.2(3) . .
Na1 O4 Na1 O2 176.97(15) 5_665 .
C26 O4 Na1 O3 -42.8(3) . .
Na1 O4 Na1 O3 91.04(13) 5_665 .
C26 O4 Na1 O4 -133.8(4) . 5_665
Na1 O4 Na1 O4 0.0 5_665 5_665
C26 O4 Na1 O5 85.5(7) . .
Na1 O4 Na1 O5 -140.7(6) 5_665 .
C26 O4 Na1 Na1 -133.8(4) . 5_665
C57 O5 C59B C60B 124(26) . .
C59A O5 C59B C60B 72(26) . .
Na1 O5 C59B C60B -37(27) . .
